data_4028362
loop_
_publ_author_name
'Jian Zhang'
'Yong-Qiang Wang'
'Xin-Wei Wang'
'Wei-Dong Z. Li'

_publ_section_title
;
 Transannular Reductive Rearrangement of \a-Amino Ketones: construction of
 Aza-tricyclic Frameworks of Several Alkaloids
;
_journal_name_full 'Journal of Organic Chemistry'
_journal_page_first 6154
_journal_page_last 6162
_journal_paper_doi 10.1021/jo4007943
_journal_volume 78
_journal_year 2013
_chemical_formula_sum 'C15 H29 N O4'
_chemical_formula_weight 287.39
_chemical_name_systematic
; 
 ? 
;
_space_group_IT_number 2
_symmetry_cell_setting triclinic
_symmetry_space_group_name_Hall '-P 1'
_symmetry_space_group_name_H-M 'P -1'
_atom_sites_solution_hydrogens geom
_atom_sites_solution_primary direct
_atom_sites_solution_secondary difmap
_audit_creation_method SHELXL-97
_cell_angle_alpha 115.17(3)
_cell_angle_beta 96.03(3)
_cell_angle_gamma 98.19(3)
_cell_formula_units_Z 5
_cell_length_a 8.720(2)
_cell_length_b 13.383(3)
_cell_length_c 15.606(3)
_cell_measurement_reflns_used 25
_cell_measurement_temperature 293(2)
_cell_measurement_theta_max 20
_cell_measurement_theta_min 10
_cell_volume 1603.4(8)
_computing_cell_refinement 'CAD4 (Enraf-Nonius)'
_computing_data_collection 'CAD4 (Enraf-Nonius)'
_computing_data_reduction 'MOLEN PC'
_computing_molecular_graphics 'SIEMENS SHELXTL PC'
_computing_structure_refinement 'SHELXL-97 (Sheldrick, 1997)'
_computing_structure_solution 'SHELXS-97 (Sheldrick, 1990)'
_diffrn_ambient_temperature 293(2)
_diffrn_measured_fraction_theta_full 0.645
_diffrn_measured_fraction_theta_max 0.645
_diffrn_measurement_device_type 'NONIUS CAD4'
_diffrn_measurement_method omega/2theta
_diffrn_radiation_monochromator graphite
_diffrn_radiation_source 'fine-focus sealed tube'
_diffrn_radiation_type MoK\a
_diffrn_radiation_wavelength 0.71073
_diffrn_reflns_av_R_equivalents 0.1647
_diffrn_reflns_av_sigmaI/netI 0.2864
_diffrn_reflns_limit_h_max 9
_diffrn_reflns_limit_h_min 0
_diffrn_reflns_limit_k_max 15
_diffrn_reflns_limit_k_min -15
_diffrn_reflns_limit_l_max 17
_diffrn_reflns_limit_l_min -17
_diffrn_reflns_number 3361
_diffrn_reflns_theta_full 23.81
_diffrn_reflns_theta_max 23.81
_diffrn_reflns_theta_min 16.65
_diffrn_standards_decay_% 0.2
_diffrn_standards_interval_time 60
_diffrn_standards_number 3
_exptl_absorpt_coefficient_mu 0.106
_exptl_absorpt_correction_type none
_exptl_crystal_colour colorless
_exptl_crystal_density_diffrn 1.488
_exptl_crystal_description block
_exptl_crystal_F_000 790
_exptl_crystal_size_max 0.4
_exptl_crystal_size_mid 0.4
_exptl_crystal_size_min 0.3
_refine_diff_density_max 0.060
_refine_diff_density_min -0.060
_refine_diff_density_rms 0.011
_refine_ls_extinction_coef 3566(11)
_refine_ls_extinction_expression Fc^*^=kFc[1+0.001xFc^2^\l^3^/sin(2\q)]^-1/4^
_refine_ls_extinction_method SHELXL
_refine_ls_goodness_of_fit_ref 1.069
_refine_ls_hydrogen_treatment mixed
_refine_ls_matrix_type full
_refine_ls_number_parameters 362
_refine_ls_number_reflns 3175
_refine_ls_number_restraints 0
_refine_ls_restrained_S_all 1.069
_refine_ls_R_factor_all 0.1377
_refine_ls_R_factor_gt 0.0538
_refine_ls_shift/su_max 0.117
_refine_ls_shift/su_mean 0.000
_refine_ls_structure_factor_coef Fsqd
_refine_ls_weighting_details 'calc w=1/[\s^2^(Fo^2^)+(0.0398P)^2^+0.1100P] where P=(Fo^2^+2Fc^2^)/3'
_refine_ls_weighting_scheme calc
_refine_ls_wR_factor_gt 0.1069
_refine_ls_wR_factor_ref 0.1291
_reflns_number_gt 1894
_reflns_number_total 3175
_reflns_threshold_expression >2sigma(I)
_cod_data_source_file jo4007943_si_001.cif
_cod_data_source_block ww
_cod_original_cell_volume 1603.3(6)
_cod_database_code 4028362

loop_
_symmetry_equiv_pos_as_xyz
'x, y, z'
'-x, -y, -z'

loop_
_atom_site_label
_atom_site_type_symbol
_atom_site_fract_x
_atom_site_fract_y
_atom_site_fract_z
_atom_site_U_iso_or_equiv
_atom_site_adp_type
_atom_site_occupancy
_atom_site_symmetry_multiplicity
_atom_site_calc_flag
_atom_site_refinement_flags
N1 N -0.8281(7) -0.1374(4) 0.0222(4) 0.0811(13) Uani 1 1 d .
O1 O -0.7077(6) -0.4581(4) -0.1502(4) 0.0926(13) Uani 1 1 d .
O2 O -0.9163(8) -0.3922(6) -0.1191(5) 0.116(2) Uani 1 1 d .
C1 C -0.9960(10) -0.1567(7) -0.0059(6) 0.0969(19) Uani 1 1 d .
H1C H -1.0366 -0.2361 -0.0449 0.080 Uiso 1 1 d R
H1D H -1.0188 -0.1193 -0.0448 0.080 Uiso 1 1 d R
C2 C -1.0811(10) -0.1147(9) 0.0771(8) 0.112(2) Uani 1 1 d .
H2C H -1.1835 -0.1067 0.0551 0.080 Uiso 1 1 d R
H2D H -1.0234 -0.0410 0.1231 0.080 Uiso 1 1 d R
C3 C -1.1021(12) -0.1863(9) 0.1303(9) 0.116(3) Uani 1 1 d .
H3C H -1.1627 -0.2595 0.0852 0.080 Uiso 1 1 d R
H3D H -1.1623 -0.1534 0.1794 0.080 Uiso 1 1 d R
C4 C -0.9499(11) -0.2002(8) 0.1764(7) 0.103(2) Uani 1 1 d .
H4C H -0.9741 -0.2333 0.2185 0.080 Uiso 1 1 d R
H4D H -0.8827 -0.1272 0.2150 0.080 Uiso 1 1 d R
C5 C -0.8626(8) -0.2746(6) 0.1029(5) 0.0842(15) Uani 1 1 d .
H5A H -0.9380 -0.3351 0.0511 0.080 Uiso 1 1 d R
C6 C -0.7624(7) -0.2114(5) 0.0624(4) 0.0724(13) Uani 1 1 d .
H6A H -0.6807 -0.1601 0.1157 0.080 Uiso 1 1 d R
C7 C -0.7503(12) -0.3236(8) 0.1502(6) 0.105(2) Uani 1 1 d .
H7A H -0.8120 -0.3723 0.1703 0.080 Uiso 1 1 d R
H7B H -0.6821 -0.2640 0.2066 0.080 Uiso 1 1 d R
C8 C -0.6533(11) -0.3914(8) 0.0817(7) 0.1032(19) Uani 1 1 d .
H8A H -0.7205 -0.4582 0.0309 0.080 Uiso 1 1 d R
H8B H -0.5800 -0.4148 0.1161 0.080 Uiso 1 1 d R
C9 C -0.5628(8) -0.3261(7) 0.0368(6) 0.0954(19) Uani 1 1 d .
H9A H -0.5065 -0.3739 -0.0080 0.080 Uiso 1 1 d R
H9B H -0.4874 -0.2632 0.0865 0.080 Uiso 1 1 d R
C10 C -0.6737(7) -0.2834(5) -0.0130(4) 0.0761(14) Uani 1 1 d .
C11 C -0.6068(9) -0.1991(6) -0.0478(5) 0.0900(17) Uani 1 1 d .
H11A H -0.5732 -0.2367 -0.1080 0.080 Uiso 1 1 d R
H11B H -0.5187 -0.1443 -0.0015 0.080 Uiso 1 1 d R
C12 C -0.7408(11) -0.1433(6) -0.0579(5) 0.0957(18) Uani 1 1 d .
H12A H -0.7018 -0.0695 -0.0520 0.080 Uiso 1 1 d R
H12B H -0.8087 -0.1878 -0.1195 0.080 Uiso 1 1 d R
C13 C -0.7842(8) -0.3834(5) -0.0999(5) 0.0794(15) Uani 1 1 d .
C14 C -0.8005(11) -0.5541(8) -0.2368(7) 0.106(2) Uani 1 1 d .
H14A H -0.8458 -0.5297 -0.2815 0.080 Uiso 1 1 d R
H14B H -0.8847 -0.5921 -0.2195 0.080 Uiso 1 1 d R
C15 C -0.7023(14) -0.6311(8) -0.2794(10) 0.139(5) Uani 1 1 d .
H15A H -0.7622 -0.6954 -0.3359 0.080 Uiso 1 1 d R
H15B H -0.6189 -0.5928 -0.2969 0.080 Uiso 1 1 d R
H15C H -0.6581 -0.6556 -0.2345 0.080 Uiso 1 1 d R
N1' N -0.7891(7) -0.1531(4) 0.5140(4) 0.0809(13) Uani 1 1 d .
O1' O -0.6735(7) -0.4829(6) 0.3664(6) 0.119(2) Uani 1 1 d .
O2' O -0.8821(9) -0.4112(6) 0.3779(5) 0.124(2) Uani 1 1 d .
C1' C -0.9581(12) -0.1681(7) 0.4740(6) 0.099(2) Uani 1 1 d .
H1'A H -0.9643 -0.1342 0.4309 0.080 Uiso 1 1 d R
H1'B H -1.0027 -0.2473 0.4375 0.080 Uiso 1 1 d R
C2' C -1.0535(10) -0.1177(9) 0.5513(9) 0.113(2) Uani 1 1 d .
H2'A H -0.9945 -0.0440 0.5964 0.080 Uiso 1 1 d R
H2'B H -1.1490 -0.1081 0.5219 0.080 Uiso 1 1 d R
C3' C -1.0963(10) -0.1845(9) 0.6039(10) 0.120(3) Uani 1 1 d .
H3'A H -1.1598 -0.1453 0.6487 0.080 Uiso 1 1 d R
H3'B H -1.1604 -0.2566 0.5593 0.080 Uiso 1 1 d R
C4' C -0.9620(10) -0.2026(7) 0.6604(6) 0.0965(18) Uani 1 1 d .
H4'A H -0.8922 -0.1311 0.7004 0.080 Uiso 1 1 d R
H4'B H -1.0022 -0.2316 0.7020 0.080 Uiso 1 1 d R
C5' C -0.8655(8) -0.2822(6) 0.5977(5) 0.0831(15) Uani 1 1 d .
H5'A H -0.9357 -0.3441 0.5439 0.080 Uiso 1 1 d R
C6' C -0.7480(6) -0.2252(5) 0.5621(4) 0.0700(13) Uani 1 1 d .
H6'A H -0.6715 -0.1742 0.6186 0.080 Uiso 1 1 d R
C7' C -0.7722(13) -0.3279(8) 0.6558(7) 0.107(2) Uani 1 1 d .
H7'A H -0.7081 -0.2656 0.7123 0.080 Uiso 1 1 d R
H7'B H -0.8439 -0.3707 0.6765 0.080 Uiso 1 1 d R
C8' C -0.6689(12) -0.4032(8) 0.5990(8) 0.109(2) Uani 1 1 d .
H8'A H -0.6081 -0.4260 0.6398 0.080 Uiso 1 1 d R
H8'B H -0.7345 -0.4701 0.5473 0.080 Uiso 1 1 d R
C9' C -0.5591(8) -0.3434(6) 0.5585(6) 0.097(2) Uani 1 1 d .
H9'A H -0.4856 -0.2807 0.6096 0.080 Uiso 1 1 d R
H9'B H -0.5006 -0.3959 0.5201 0.080 Uiso 1 1 d R
C10' C -0.6530(7) -0.3039(5) 0.4965(5) 0.0791(15) Uani 1 1 d .
C11' C -0.5662(10) -0.2219(7) 0.4632(6) 0.0972(19) Uani 1 1 d .
H11C H -0.4828 -0.1678 0.5140 0.080 Uiso 1 1 d R
H11D H -0.5223 -0.2620 0.4075 0.080 Uiso 1 1 d R
C12' C -0.6836(14) -0.1651(7) 0.4415(6) 0.108(2) Uani 1 1 d .
H12C H -0.7424 -0.2108 0.3773 0.080 Uiso 1 1 d R
H12D H -0.6364 -0.0929 0.4468 0.080 Uiso 1 1 d R
C13' C -0.7528(9) -0.4037(6) 0.4079(5) 0.0859(17) Uani 1 1 d .
C14' C -0.7533(11) -0.5864(9) 0.2841(8) 0.117(3) Uani 1 1 d .
H14C H -0.7483 -0.6502 0.2967 0.080 Uiso 1 1 d R
H14D H -0.8622 -0.5841 0.2697 0.080 Uiso 1 1 d R
C15' C -0.6769(15) -0.5972(9) 0.2020(7) 0.122(3) Uani 1 1 d .
H15D H -0.7294 -0.6652 0.1461 0.080 Uiso 1 1 d R
H15E H -0.5684 -0.5999 0.2168 0.080 Uiso 1 1 d R
H15F H -0.6830 -0.5333 0.1897 0.080 Uiso 1 1 d R
O1A O -0.3885(8) 0.0039(8) 0.1720(5) 0.122(2) Uani 1 1 d .
O2A O -0.3511(3) -0.08533(14) 0.33541(15) 0.0421(8) Uani 1 1 d .
O3A O -0.6921(3) 0.10425(15) 0.17388(14) 0.0406(8) Uani 1 1 d .
O4A O -0.6498(15) 0.0065(12) 0.3339(7) 0.150(3) Uani 1 1 d .
H1A H -0.3991 -0.0383 0.2243 0.050 Uiso 1 1 d .
H1B H -0.4837 0.0169 0.1657 0.050 Uiso 1 1 d .
H2A H -0.4333 -0.0877 0.3259 0.050 Uiso 1 1 d .
H2B H -0.3075 -0.0692 0.3276 0.050 Uiso 1 1 d .
H3A H -0.6895 0.0699 0.1959 0.289 Uiso 1 1 d .
H3B H -0.7010 0.0965 0.1431 0.050 Uiso 1 1 d .
H4A H -0.6291 0.0337 0.3801 0.050 Uiso 1 1 d .
H4B H -0.5991 -0.0162 0.3847 0.050 Uiso 1 1 d .

loop_
_atom_site_aniso_label
_atom_site_aniso_U_11
_atom_site_aniso_U_22
_atom_site_aniso_U_33
_atom_site_aniso_U_23
_atom_site_aniso_U_13
_atom_site_aniso_U_12
N1 0.094(3) 0.078(3) 0.078(3) 0.037(2) 0.026(2) 0.022(2)
O1 0.079(2) 0.082(2) 0.092(3) 0.015(2) 0.0172(19) 0.0187(19)
O2 0.086(4) 0.110(4) 0.103(3) 0.005(3) -0.002(2) 0.027(3)
C1 0.099(4) 0.096(4) 0.102(4) 0.045(3) 0.014(3) 0.039(3)
C2 0.097(4) 0.114(5) 0.134(6) 0.052(5) 0.042(4) 0.048(4)
C3 0.101(5) 0.114(5) 0.144(7) 0.057(5) 0.065(5) 0.031(4)
C4 0.102(4) 0.118(5) 0.106(4) 0.056(4) 0.048(4) 0.029(4)
C5 0.086(3) 0.092(3) 0.081(3) 0.042(3) 0.021(3) 0.024(3)
C6 0.075(3) 0.074(3) 0.067(3) 0.030(2) 0.014(2) 0.018(2)
C7 0.121(5) 0.115(5) 0.098(4) 0.064(4) 0.023(4) 0.027(4)
C8 0.104(4) 0.105(4) 0.113(5) 0.058(4) 0.012(4) 0.035(4)
C9 0.073(3) 0.100(4) 0.099(4) 0.028(3) 0.014(3) 0.031(3)
C10 0.077(3) 0.073(3) 0.070(3) 0.023(2) 0.018(2) 0.015(2)
C11 0.092(4) 0.091(3) 0.082(3) 0.031(3) 0.038(3) 0.017(3)
C12 0.126(5) 0.094(4) 0.082(3) 0.046(3) 0.041(3) 0.032(3)
C13 0.070(4) 0.073(3) 0.081(3) 0.021(3) 0.011(3) 0.015(2)
C14 0.104(4) 0.083(4) 0.103(5) 0.019(4) 0.009(4) 0.015(3)
C15 0.111(5) 0.081(4) 0.158(9) -0.004(5) -0.003(6) 0.029(4)
N1' 0.094(3) 0.081(2) 0.075(2) 0.038(2) 0.025(2) 0.023(2)
O1' 0.085(3) 0.084(3) 0.133(5) -0.002(3) 0.022(3) 0.016(2)
O2' 0.099(4) 0.113(4) 0.103(3) 0.001(3) -0.017(3) 0.036(3)
C1' 0.113(5) 0.104(4) 0.093(4) 0.051(3) 0.014(3) 0.043(4)
C2' 0.090(4) 0.113(5) 0.136(6) 0.050(5) 0.022(4) 0.038(4)
C3' 0.081(4) 0.120(6) 0.152(7) 0.045(5) 0.042(4) 0.032(4)
C4' 0.091(4) 0.108(4) 0.096(4) 0.044(3) 0.038(3) 0.025(3)
C5' 0.086(3) 0.082(3) 0.089(3) 0.043(3) 0.025(3) 0.018(3)
C6' 0.073(3) 0.068(2) 0.068(2) 0.028(2) 0.016(2) 0.018(2)
C7' 0.126(5) 0.110(5) 0.106(5) 0.065(4) 0.031(4) 0.029(4)
C8' 0.120(5) 0.099(4) 0.125(6) 0.063(4) 0.014(4) 0.037(4)
C9' 0.078(3) 0.089(4) 0.107(4) 0.026(3) 0.011(3) 0.029(3)
C10' 0.072(3) 0.077(3) 0.082(3) 0.025(3) 0.024(2) 0.022(2)
C11' 0.103(4) 0.091(4) 0.094(4) 0.031(3) 0.048(3) 0.020(3)
C12' 0.145(7) 0.099(4) 0.093(4) 0.049(3) 0.055(4) 0.025(4)
C13' 0.083(4) 0.081(3) 0.081(3) 0.020(3) 0.023(3) 0.027(3)
C14' 0.098(4) 0.094(4) 0.115(6) 0.009(4) 0.020(4) 0.010(4)
C15' 0.130(6) 0.115(5) 0.088(4) 0.024(4) 0.024(4) -0.005(5)
O1A 0.102(3) 0.156(6) 0.112(4) 0.063(4) 0.030(3) 0.024(3)
O2A 0.0644(14) 0.0185(10) 0.0456(13) 0.0134(8) 0.0248(9) 0.0073(8)
O3A 0.0583(14) 0.0230(10) 0.0363(11) 0.0077(8) 0.0144(8) 0.0098(8)
O4A 0.154(7) 0.175(8) 0.119(5) 0.061(5) 0.032(4) 0.037(6)

loop_
_atom_type_symbol
_atom_type_description
_atom_type_scat_dispersion_real
_atom_type_scat_dispersion_imag
_atom_type_scat_source
C C 0.0033 0.0016 'International Tables Vol C Tables 4.2.6.8 and 6.1.1.4'
H H 0.0000 0.0000 'International Tables Vol C Tables 4.2.6.8 and 6.1.1.4'
N N 0.0061 0.0033 'International Tables Vol C Tables 4.2.6.8 and 6.1.1.4'
O O 0.0106 0.0060 'International Tables Vol C Tables 4.2.6.8 and 6.1.1.4'

loop_
_geom_angle_atom_site_label_1
_geom_angle_atom_site_label_2
_geom_angle_atom_site_label_3
_geom_angle
C1 N1 C12 112.9(6)
C1 N1 C6 118.3(5)
C12 N1 C6 106.1(5)
C13 O1 C14 116.2(6)
N1 C1 C2 114.0(7)
N1 C1 H1C 109.0
C2 C1 H1C 109.3
N1 C1 H1D 109.0
C2 C1 H1D 107.8
H1C C1 H1D 107.5
C1 C2 C3 116.2(7)
C1 C2 H2C 109.4
C3 C2 H2C 108.1
C1 C2 H2D 108.1
C3 C2 H2D 107.3
H2C C2 H2D 107.4
C2 C3 C4 114.9(7)
C2 C3 H3C 107.8
C4 C3 H3C 109.0
C2 C3 H3D 108.8
C4 C3 H3D 108.6
H3C C3 H3D 107.6
C3 C4 C5 112.8(8)
C3 C4 H4C 108.6
C5 C4 H4C 108.8
C3 C4 H4D 109.3
C5 C4 H4D 109.5
H4C C4 H4D 107.7
C6 C5 C4 112.7(6)
C6 C5 C7 106.3(6)
C4 C5 C7 110.3(7)
C6 C5 H5A 108.8
C4 C5 H5A 109.0
C7 C5 H5A 109.6
C5 C6 N1 121.6(5)
C5 C6 C10 114.6(5)
N1 C6 C10 105.6(5)
C5 C6 H6A 104.6
N1 C6 H6A 104.5
C10 C6 H6A 104.2
C8 C7 C5 112.0(7)
C8 C7 H7A 108.2
C5 C7 H7A 108.7
C8 C7 H7B 109.8
C5 C7 H7B 110.2
H7A C7 H7B 107.8
C7 C8 C9 113.0(7)
C7 C8 H8A 109.8
C9 C8 H8A 108.4
C7 C8 H8B 108.6
C9 C8 H8B 109.2
H8A C8 H8B 107.7
C10 C9 C8 110.3(6)
C10 C9 H9A 110.1
C8 C9 H9A 109.7
C10 C9 H9B 109.2
C8 C9 H9B 109.2
H9A C9 H9B 108.2
C9 C10 C11 119.1(6)
C9 C10 C6 106.9(5)
C11 C10 C6 100.3(5)
C9 C10 C13 109.9(5)
C11 C10 C13 107.4(5)
C6 C10 C13 113.0(5)
C12 C11 C10 104.3(5)
C12 C11 H11A 111.6
C10 C11 H11A 110.8
C12 C11 H11B 110.4
C10 C11 H11B 110.9
H11A C11 H11B 108.8
C11 C12 N1 105.2(6)
C11 C12 H12A 110.6
N1 C12 H12A 111.4
C11 C12 H12B 110.3
N1 C12 H12B 110.4
H12A C12 H12B 108.9
O2 C13 O1 123.2(6)
O2 C13 C10 125.1(6)
O1 C13 C10 111.7(5)
C15 C14 O1 109.0(8)
C15 C14 H14A 110.9
O1 C14 H14A 110.8
C15 C14 H14B 108.4
O1 C14 H14B 109.3
H14A C14 H14B 108.3
C14 C15 H15A 110.0
C14 C15 H15B 108.0
H15A C15 H15B 109.5
C14 C15 H15C 110.5
H15A C15 H15C 109.5
H15B C15 H15C 109.5
C1' N1' C12' 113.1(7)
C1' N1' C6' 117.8(5)
C12' N1' C6' 107.3(6)
C13' O1' C14' 119.5(7)
N1' C1' C2' 112.8(7)
N1' C1' H1'A 108.6
C2' C1' H1'A 109.9
N1' C1' H1'B 109.0
C2' C1' H1'B 108.5
H1'A C1' H1'B 107.9
C3' C2' C1' 115.6(8)
C3' C2' H2'A 109.4
C1' C2' H2'A 107.8
C3' C2' H2'B 108.2
C1' C2' H2'B 108.2
H2'A C2' H2'B 107.5
C2' C3' C4' 116.4(7)
C2' C3' H3'A 107.5
C4' C3' H3'A 107.1
C2' C3' H3'B 109.3
C4' C3' H3'B 108.8
H3'A C3' H3'B 107.4
C3' C4' C5' 113.9(7)
C3' C4' H4'A 108.9
C5' C4' H4'A 108.0
C3' C4' H4'B 109.2
C5' C4' H4'B 109.2
H4'A C4' H4'B 107.5
C6' C5' C7' 106.0(6)
C6' C5' C4' 112.7(5)
C7' C5' C4' 110.2(7)
C6' C5' H5'A 109.4
C7' C5' H5'A 109.2
C4' C5' H5'A 109.2
C5' C6' N1' 122.8(5)
C5' C6' C10' 113.9(5)
N1' C6' C10' 105.0(5)
C5' C6' H6'A 104.8
N1' C6' H6'A 104.2
C10' C6' H6'A 104.2
C8' C7' C5' 112.7(7)
C8' C7' H7'A 109.5
C5' C7' H7'A 109.0
C8' C7' H7'B 108.2
C5' C7' H7'B 109.3
H7'A C7' H7'B 107.9
C7' C8' C9' 111.3(7)
C7' C8' H8'A 109.4
C9' C8' H8'A 109.6
C7' C8' H8'B 109.1
C9' C8' H8'B 109.7
H8'A C8' H8'B 107.6
C10' C9' C8' 110.1(6)
C10' C9' H9'A 110.4
C8' C9' H9'A 110.6
C10' C9' H9'B 109.5
C8' C9' H9'B 108.1
H9'A C9' H9'B 108.2
C9' C10' C13' 110.6(6)
C9' C10' C6' 105.9(5)
C13' C10' C6' 114.3(5)
C9' C10' C11' 119.2(6)
C13' C10' C11' 107.8(6)
C6' C10' C11' 98.8(5)
C12' C11' C10' 105.8(6)
C12' C11' H11C 109.9
C10' C11' H11C 110.1
C12' C11' H11D 111.1
C10' C11' H11D 110.9
H11C C11' H11D 109.0
C11' C12' N1' 104.6(6)
C11' C12' H12C 109.9
N1' C12' H12C 110.3
C11' C12' H12D 111.8
N1' C12' H12D 111.4
H12C C12' H12D 108.8
O2' C13' O1' 122.4(7)
O2' C13' C10' 125.3(6)
O1' C13' C10' 112.4(6)
O1' C14' C15' 108.2(9)
O1' C14' H14C 110.9
C15' C14' H14C 109.9
O1' C14' H14D 109.5
C15' C14' H14D 110.0
H14C C14' H14D 108.4
C14' C15' H15D 109.6
C14' C15' H15E 109.5
H15D C15' H15E 109.5
C14' C15' H15F 109.4
H15D C15' H15F 109.5
H15E C15' H15F 109.5
H1A O1A H1B 100.1
H2A O2A H2B 134.0
H3A O3A H3B 131.3
H4A O4A H4B 48.2

loop_
_geom_bond_atom_site_label_1
_geom_bond_atom_site_label_2
_geom_bond_distance
N1 C1 1.437(12)
N1 C12 1.510(9)
N1 C6 1.522(8)
O1 C13 1.301(9)
O1 C14 1.459(11)
O2 C13 1.136(11)
C1 C2 1.499(14)
C1 H1C 0.9600
C1 H1D 0.9598
C2 C3 1.515(17)
C2 H2C 0.9600
C2 H2D 0.9600
C3 C4 1.516(17)
C3 H3C 0.9600
C3 H3D 0.9599
C4 C5 1.522(11)
C4 H4C 0.9600
C4 H4D 0.9600
C5 C6 1.496(10)
C5 C7 1.542(12)
C5 H5A 0.9602
C6 C10 1.533(8)
C6 H6A 0.9601
C7 C8 1.505(15)
C7 H7A 0.9600
C7 H7B 0.9598
C8 C9 1.523(14)
C8 H8A 0.9600
C8 H8B 0.9600
C9 C10 1.498(11)
C9 H9A 0.9600
C9 H9B 0.9600
C10 C11 1.519(11)
C10 C13 1.540(9)
C11 C12 1.503(13)
C11 H11A 0.9597
C11 H11B 0.9600
C12 H12A 0.9599
C12 H12B 0.9599
C14 C15 1.423(16)
C14 H14A 0.9599
C14 H14B 0.9599
C15 H15A 0.9600
C15 H15B 0.9601
C15 H15C 0.9600
N1' C1' 1.489(12)
N1' C12' 1.503(10)
N1' C6' 1.511(8)
O1' C13' 1.320(11)
O1' C14' 1.441(12)
O2' C13' 1.148(12)
C1' C2' 1.511(15)
C1' H1'A 0.9600
C1' H1'B 0.9599
C2' C3' 1.49(2)
C2' H2'A 0.9597
C2' H2'B 0.9599
C3' C4' 1.501(17)
C3' H3'A 0.9602
C3' H3'B 0.9601
C4' C5' 1.530(10)
C4' H4'A 0.9599
C4' H4'B 0.9597
C5' C6' 1.482(9)
C5' C7' 1.522(12)
C5' H5'A 0.9601
C6' C10' 1.534(8)
C6' H6'A 0.9601
C7' C8' 1.510(15)
C7' H7'A 0.9601
C7' H7'B 0.9599
C8' C9' 1.515(15)
C8' H8'A 0.9602
C8' H8'B 0.9602
C9' C10' 1.510(12)
C9' H9'A 0.9599
C9' H9'B 0.9603
C10' C13' 1.515(10)
C10' C11' 1.541(11)
C11' C12' 1.453(16)
C11' H11C 0.9602
C11' H11D 0.9595
C12' H12C 0.9600
C12' H12D 0.9599
C14' C15' 1.467(17)
C14' H14C 0.9599
C14' H14D 0.9600
C15' H15D 0.9601
C15' H15E 0.9599
C15' H15F 0.9601
O1A H1A 1.1764
O1A H1B 0.8763
O2A H2A 0.7104
O2A H2B 0.4643
O3A H3A 0.6830
O3A H3B 0.4420
O4A H4A 0.6449
O4A H4B 1.0419

loop_
_geom_torsion_atom_site_label_1
_geom_torsion_atom_site_label_2
_geom_torsion_atom_site_label_3
_geom_torsion_atom_site_label_4
_geom_torsion
C12 N1 C1 C2 -160.7(7)
C6 N1 C1 C2 74.6(8)
N1 C1 C2 C3 -76.6(11)
C1 C2 C3 C4 60.9(12)
C2 C3 C4 C5 -70.7(11)
C3 C4 C5 C6 83.6(8)
C3 C4 C5 C7 -157.8(7)
C4 C5 C6 N1 -50.4(8)
C7 C5 C6 N1 -171.3(6)
C4 C5 C6 C10 -179.3(7)
C7 C5 C6 C10 59.8(7)
C1 N1 C6 C5 -20.3(8)
C12 N1 C6 C5 -148.2(6)
C1 N1 C6 C10 112.5(6)
C12 N1 C6 C10 -15.4(7)
C6 C5 C7 C8 -53.6(9)
C4 C5 C7 C8 -176.1(8)
C5 C7 C8 C9 54.3(10)
C7 C8 C9 C10 -56.2(9)
C8 C9 C10 C11 169.4(6)
C8 C9 C10 C6 56.9(7)
C8 C9 C10 C13 -66.0(7)
C5 C6 C10 C9 -62.9(7)
N1 C6 C10 C9 160.6(5)
C5 C6 C10 C11 172.2(5)
N1 C6 C10 C11 35.7(6)
C5 C6 C10 C13 58.1(7)
N1 C6 C10 C13 -78.4(6)
C9 C10 C11 C12 -159.2(6)
C6 C10 C11 C12 -43.1(6)
C13 C10 C11 C12 75.1(6)
C10 C11 C12 N1 34.6(7)
C1 N1 C12 C11 -142.6(6)
C6 N1 C12 C11 -11.5(7)
C14 O1 C13 O2 2.2(12)
C14 O1 C13 C10 -177.4(7)
C9 C10 C13 O2 135.5(9)
C11 C10 C13 O2 -93.4(9)
C6 C10 C13 O2 16.3(11)
C9 C10 C13 O1 -44.9(8)
C11 C10 C13 O1 86.2(7)
C6 C10 C13 O1 -164.1(6)
C13 O1 C14 C15 -175.9(11)
C12' N1' C1' C2' -160.0(7)
C6' N1' C1' C2' 73.9(8)
N1' C1' C2' C3' -77.0(11)
C1' C2' C3' C4' 62.3(12)
C2' C3' C4' C5' -70.1(11)
C3' C4' C5' C6' 81.4(9)
C3' C4' C5' C7' -160.4(8)
C7' C5' C6' N1' -170.4(6)
C4' C5' C6' N1' -49.7(8)
C7' C5' C6' C10' 61.1(7)
C4' C5' C6' C10' -178.2(6)
C1' N1' C6' C5' -19.2(8)
C12' N1' C6' C5' -148.1(6)
C1' N1' C6' C10' 113.0(6)
C12' N1' C6' C10' -15.9(7)
C6' C5' C7' C8' -55.2(9)
C4' C5' C7' C8' -177.5(7)
C5' C7' C8' C9' 55.4(11)
C7' C8' C9' C10' -57.2(10)
C8' C9' C10' C13' -65.6(8)
C8' C9' C10' C6' 58.7(8)
C8' C9' C10' C11' 168.6(6)
C5' C6' C10' C9' -64.2(7)
N1' C6' C10' C9' 158.7(5)
C5' C6' C10' C13' 57.8(8)
N1' C6' C10' C13' -79.3(7)
C5' C6' C10' C11' 172.0(6)
N1' C6' C10' C11' 34.8(7)
C9' C10' C11' C12' -157.2(6)
C13' C10' C11' C12' 75.6(7)
C6' C10' C11' C12' -43.4(7)
C10' C11' C12' N1' 34.7(8)
C1' N1' C12' C11' -143.0(7)
C6' N1' C12' C11' -11.5(8)
C14' O1' C13' O2' -4.3(17)
C14' O1' C13' C10' 176.8(10)
C9' C10' C13' O2' 136.1(10)
C6' C10' C13' O2' 16.7(12)
C11' C10' C13' O2' -92.0(10)
C9' C10' C13' O1' -45.1(9)
C6' C10' C13' O1' -164.4(7)
C11' C10' C13' O1' 86.9(8)
C13' O1' C14' C15' 119.2(11)
